data_4349342
loop_
_publ_author_name
'Jin, Fei'
'Wang, Song'
'Yang, Shangfeng'
'Tamm, Nadezhda B.'
'Ioffe, Ilya N.'
'Troyanov, Sergey I.'

_publ_section_title
;
 Trifluoromethyl Derivatives of a Monometallic Cyanide Cluster Fullerene,
 YCN@C<sub>82</sub>(6)(CF<sub>3</sub>)<sub>16/18</sub>.
;
_journal_issue 24
_journal_name_full 'Inorganic chemistry'
_journal_page_first 12523
_journal_page_last 12526
_journal_paper_doi 10.1021/acs.inorgchem.6b02556
_journal_volume 55
_journal_year 2016
_chemical_formula_sum 'C103.1 H1.4 Cl0.7 F54 N Y'
_chemical_formula_weight 2393.38
_space_group_crystal_system orthorhombic
_space_group_IT_number 64
_space_group_name_Hall '-C 2ac 2'
_space_group_name_H-M_alt 'C m c e'
_atom_sites_solution_secondary difmap
_audit_creation_method SHELXL-2014/7
_cell_angle_alpha 90
_cell_angle_beta 90
_cell_angle_gamma 90
_cell_formula_units_Z 8
_cell_length_a 24.052(2)
_cell_length_b 33.256(3)
_cell_length_c 23.7790(10)
_cell_measurement_reflns_used 41500
_cell_measurement_temperature 100(2)
_cell_measurement_theta_max 32
_cell_measurement_theta_min 5
_cell_volume 19020(2)
_computing_cell_refinement XDS
_computing_data_collection XDS
_computing_data_reduction XDS
_computing_structure_refinement 'SHELXL-2014/7 (Sheldrick, 2014)'
_computing_structure_solution SHELXD
_diffrn_ambient_temperature 100(2)
_diffrn_measured_fraction_theta_full 0.992
_diffrn_measured_fraction_theta_max 0.955
_diffrn_measurement_device_type MAR225
_diffrn_measurement_method CCD
_diffrn_radiation_type synchrotron
_diffrn_radiation_wavelength 0.895
_diffrn_reflns_av_R_equivalents 0.1513
_diffrn_reflns_av_unetI/netI 0.0616
_diffrn_reflns_Laue_measured_fraction_full 0.992
_diffrn_reflns_Laue_measured_fraction_max 0.955
_diffrn_reflns_limit_h_max 29
_diffrn_reflns_limit_h_min -29
_diffrn_reflns_limit_k_max 40
_diffrn_reflns_limit_k_min -40
_diffrn_reflns_limit_l_max 30
_diffrn_reflns_limit_l_min -30
_diffrn_reflns_number 133390
_diffrn_reflns_point_group_measured_fraction_full 0.992
_diffrn_reflns_point_group_measured_fraction_max 0.955
_diffrn_reflns_theta_full 32.450
_diffrn_reflns_theta_max 35.532
_diffrn_reflns_theta_min 2.527
_diffrn_source 'BL 14.3 PSF, BESSY, Berlin, Germany'
_exptl_absorpt_coefficient_mu 0.513
_exptl_absorpt_correction_type none
_exptl_crystal_colour orange
_exptl_crystal_density_diffrn 1.672
_exptl_crystal_description plate
_exptl_crystal_F_000 9311
_exptl_crystal_size_max 0.030
_exptl_crystal_size_mid 0.030
_exptl_crystal_size_min 0.010
_refine_diff_density_max 1.169
_refine_diff_density_min -0.680
_refine_diff_density_rms 0.119
_refine_ls_extinction_method none
_refine_ls_goodness_of_fit_ref 1.532
_refine_ls_hydrogen_treatment undef
_refine_ls_matrix_type full
_refine_ls_number_parameters 955
_refine_ls_number_reflns 10669
_refine_ls_number_restraints 96
_refine_ls_restrained_S_all 1.543
_refine_ls_R_factor_all 0.1836
_refine_ls_R_factor_gt 0.1191
_refine_ls_shift/su_max 0.011
_refine_ls_shift/su_mean 0.001
_refine_ls_structure_factor_coef Fsqd
_refine_ls_weighting_details 'w=1/[\s^2^(Fo^2^)+(0.0700P)^2^+58.0000P] where P=(Fo^2^+2Fc^2^)/3'
_refine_ls_weighting_scheme calc
_refine_ls_wR_factor_gt 0.2756
_refine_ls_wR_factor_ref 0.2898
_reflns_Friedel_coverage 0.000
_reflns_number_gt 5947
_reflns_number_total 10669
_reflns_threshold_expression 'I > 2\s(I)'
_cod_data_source_file ic6b02556_si_003.cif
_cod_data_source_block yncc82cf318
_cod_original_sg_symbol_Hall '-C 2bc 2'
_cod_original_sg_symbol_H-M 'C m c a'
_cod_original_formula_sum 'C103.10 H1.40 Cl0.70 F54 N Y'
_cod_database_code 4349342
_shelx_shelxl_version_number 2014/7
_shelx_space_group_comment
;
The symmetry employed for this shelxl refinement is uniquely defined
by the following loop, which should always be used as a source of
symmetry information in preference to the above space-group names.
They are only intended as comments.
;
_shelx_estimated_absorpt_t_min 0.977
_shelx_estimated_absorpt_t_max 0.992

loop_
_space_group_symop_operation_xyz
'x, y, z'
'-x, -y+1/2, z+1/2'
'-x, y+1/2, -z+1/2'
'x, -y, -z'
'x+1/2, y+1/2, z'
'-x+1/2, -y+1, z+1/2'
'-x+1/2, y+1, -z+1/2'
'x+1/2, -y+1/2, -z'
'-x, -y, -z'
'x, y-1/2, -z-1/2'
'x, -y-1/2, z-1/2'
'-x, y, z'
'-x+1/2, -y+1/2, -z'
'x+1/2, y, -z-1/2'
'x+1/2, -y, z-1/2'
'-x+1/2, y+1/2, z'

loop_
_atom_site_label
_atom_site_type_symbol
_atom_site_fract_x
_atom_site_fract_y
_atom_site_fract_z
_atom_site_U_iso_or_equiv
_atom_site_adp_type
_atom_site_occupancy
_atom_site_site_symmetry_order
_atom_site_calc_flag
_atom_site_refinement_flags_posn
_atom_site_refinement_flags_adp
_atom_site_refinement_flags_occupancy
Y1 Y 0.48292(4) 0.13291(4) 0.01686(4) 0.0440(3) Uani 0.5 1 d . . P
N1 N 0.4780(6) 0.1969(5) 0.0631(5) 0.040(3) Uani 0.5 1 d . U P
C54 C 0.519(3) 0.1999(16) 0.0564(19) 0.20(2) Uani 0.5 1 d . U P
F1 F 0.4412(14) -0.0081(5) 0.0889(10) 0.101(8) Uani 0.56(4) 1 d . . P
F2 F 0.3677(5) 0.0174(6) 0.1208(14) 0.092(7) Uani 0.56(4) 1 d . . P
F3 F 0.4339(10) 0.0072(5) 0.1749(6) 0.080(5) Uani 0.56(4) 1 d . . P
F1A F 0.3770(8) 0.0246(5) 0.1532(11) 0.077(6) Uani 0.44(4) 1 d . . P
F2A F 0.4591(11) -0.0020(5) 0.1525(16) 0.088(9) Uani 0.44(4) 1 d . . P
F3A F 0.4130(11) 0.0025(7) 0.0759(8) 0.077(5) Uani 0.44(4) 1 d . . P
F4 F 0.4510(11) 0.1614(10) 0.3223(8) 0.077(8) Uani 0.42(3) 1 d . . P
F5 F 0.3650(9) 0.1728(8) 0.2998(7) 0.092(7) Uani 0.42(3) 1 d . . P
F6 F 0.4205(7) 0.2226(4) 0.3142(4) 0.059(5) Uani 0.42(3) 1 d . . P
F4A F 0.3765(7) 0.1956(7) 0.3026(5) 0.091(7) Uani 0.58(3) 1 d . . P
F5A F 0.4595(10) 0.2087(5) 0.3216(3) 0.104(7) Uani 0.58(3) 1 d . U P
F6A F 0.4296(7) 0.1488(7) 0.3173(7) 0.071(4) Uani 0.58(3) 1 d . . P
F7 F 0.4348(12) 0.3527(8) 0.1823(11) 0.092(7) Uani 0.52(4) 1 d . U P
F8 F 0.3613(9) 0.3451(8) 0.1324(13) 0.109(8) Uani 0.52(4) 1 d . . P
F9 F 0.4277(9) 0.3759(4) 0.1013(5) 0.073(4) Uani 0.52(4) 1 d . . P
F7A F 0.3729(12) 0.3594(8) 0.1160(8) 0.090(9) Uani 0.48(4) 1 d . . P
F8A F 0.4558(13) 0.3764(4) 0.1181(12) 0.095(7) Uani 0.48(4) 1 d . U P
F9A F 0.4154(11) 0.3429(8) 0.1876(9) 0.072(6) Uani 0.48(4) 1 d . . P
F10 F 0.38053(15) 0.32795(13) -0.07245(15) 0.0661(11) Uani 1 1 d . . .
F11 F 0.45044(19) 0.36388(15) -0.0532(2) 0.0902(15) Uani 1 1 d . . .
F12 F 0.3809(2) 0.36026(15) 0.00394(17) 0.0893(15) Uani 1 1 d . . .
F13 F 0.5000 0.1722(2) -0.21894(19) 0.0701(16) Uani 1 2 d S T P
F14 F 0.4557(2) 0.11640(15) -0.20157(15) 0.0830(14) Uani 1 1 d . . .
F15 F 0.3802(4) 0.0779(3) -0.1416(3) 0.079(3) Uani 0.5 1 d . . P
F16 F 0.3265(4) 0.0678(3) -0.0720(4) 0.087(3) Uani 0.5 1 d . . P
F17 F 0.3170(5) 0.1192(3) -0.1267(5) 0.118(4) Uani 0.5 1 d . . P
F18 F 0.2955(4) 0.0907(3) 0.1859(3) 0.155(3) Uani 1 1 d . . .
F19 F 0.3705(5) 0.0713(4) 0.2405(4) 0.089(4) Uani 0.55 1 d . . P
F19A F 0.3526(6) 0.0617(4) 0.2083(7) 0.094(4) Uani 0.45 1 d . . P
F20 F 0.3314(3) 0.1179(2) 0.2578(2) 0.127(2) Uani 1 1 d . . .
F21 F 0.3268(5) 0.3006(3) 0.1967(4) 0.074(3) Uani 0.62(2) 1 d . . P
F22 F 0.2969(6) 0.2451(3) 0.2260(9) 0.120(6) Uani 0.62(2) 1 d . U P
F23 F 0.3702(4) 0.2732(4) 0.2628(3) 0.089(4) Uani 0.62(2) 1 d . . P
F21A F 0.3257(7) 0.2420(5) 0.2576(5) 0.072(5) Uani 0.38(2) 1 d . U P
F22A F 0.3665(7) 0.2979(7) 0.2373(10) 0.101(8) Uani 0.38(2) 1 d . U P
F23A F 0.2975(9) 0.2792(8) 0.1908(6) 0.093(8) Uani 0.38(2) 1 d . U P
F24 F 0.2565(10) 0.2143(5) -0.0675(11) 0.061(4) Uani 0.55 1 d . . P
F25 F 0.2294(5) 0.1716(5) -0.0033(6) 0.082(4) Uani 0.55 1 d . . P
F26 F 0.2671(4) 0.1499(4) -0.0797(5) 0.085(3) Uani 0.55 1 d . . P
F24A F 0.2540(5) 0.1417(4) -0.0381(8) 0.100(4) Uani 0.45 1 d . U P
F25A F 0.2550(13) 0.1995(7) -0.0741(13) 0.081(8) Uani 0.45 1 d . U P
F26A F 0.2304(6) 0.1933(5) 0.0122(7) 0.076(4) Uani 0.45 1 d . . P
F27 F 0.2340(8) 0.1502(9) 0.1071(11) 0.102(8) Uani 0.55 1 d . U P
F28 F 0.2575(7) 0.1685(4) 0.1886(7) 0.086(4) Uani 0.55 1 d . . P
F29 F 0.2347(5) 0.2133(4) 0.1317(7) 0.103(4) Uani 0.55 1 d . U P
F27A F 0.2506(9) 0.1898(7) 0.1826(11) 0.112(7) Uani 0.45 1 d . U P
F28A F 0.2292(5) 0.2042(6) 0.0978(6) 0.084(5) Uani 0.45 1 d . . P
F29A F 0.2382(12) 0.1457(7) 0.1192(14) 0.098(10) Uani 0.45 1 d . U P
C1 C 0.5497(3) 0.0731(2) -0.0126(3) 0.0570(17) Uani 1 1 d . . .
C2 C 0.5000 0.0610(3) 0.0156(3) 0.049(2) Uani 1 2 d S T P
C3 C 0.5000 0.0598(3) 0.0743(4) 0.051(2) Uani 1 2 d S T P
C4 C 0.4473(3) 0.0619(2) 0.1112(3) 0.0570(17) Uani 1 1 d . . .
C5 C 0.4707(3) 0.0854(2) 0.1612(3) 0.065(2) Uani 1 1 d . . .
C6 C 0.4395(4) 0.1157(2) 0.1866(3) 0.080(3) Uani 1 1 d . . .
C7 C 0.4710(4) 0.1473(2) 0.2146(2) 0.080(3) Uani 1 1 d . . .
C8 C 0.4383(3) 0.1842(2) 0.2296(2) 0.0579(18) Uani 1 1 d . . .
C9 C 0.4711(2) 0.2206(2) 0.2105(2) 0.0470(15) Uani 1 1 d . . .
C10 C 0.4419(2) 0.2500(2) 0.1803(2) 0.0442(14) Uani 1 1 d . . .
C11 C 0.4705(2) 0.2790(2) 0.1488(2) 0.0454(14) Uani 1 1 d . . .
C12 C 0.4385(2) 0.3056(2) 0.1068(2) 0.0446(14) Uani 1 1 d . . .
C13 C 0.4729(2) 0.31239(18) 0.0521(2) 0.0417(13) Uani 1 1 d . . .
C14 C 0.4390(2) 0.30357(19) -0.0001(2) 0.0441(14) Uani 1 1 d . . .
C15 C 0.4714(2) 0.2765(2) -0.0420(2) 0.0445(14) Uani 1 1 d . . .
C16 C 0.4410(2) 0.2449(2) -0.0715(2) 0.0465(15) Uani 1 1 d . . .
C17 C 0.4702(2) 0.2160(2) -0.1019(2) 0.0486(15) Uani 1 1 d . . .
C18 C 0.4509(3) 0.1757(2) -0.1092(2) 0.0517(16) Uani 1 1 d . . .
C19 C 0.5000 0.1483(3) -0.1241(4) 0.056(2) Uani 1 2 d S T P
C20 C 0.5000 0.1112(3) -0.0880(4) 0.055(2) Uani 1 2 d S T P
C21 C 0.4495(3) 0.0978(2) -0.0620(3) 0.0547(17) Uani 1 1 d . . .
C22 C 0.3980(3) 0.1213(2) -0.0644(3) 0.0527(16) Uani 1 1 d . . .
C23 C 0.3749(3) 0.1171(2) -0.0077(3) 0.0641(19) Uani 1 1 d . . .
C24 C 0.4044(3) 0.0875(2) 0.0223(3) 0.0639(19) Uani 1 1 d . . .
C25 C 0.4046(3) 0.0877(2) 0.0820(3) 0.068(2) Uani 1 1 d . . .
C26 C 0.3738(3) 0.1167(3) 0.1107(3) 0.085(3) Uani 1 1 d . . .
C27 C 0.3815(4) 0.1244(3) 0.1730(4) 0.086(3) Uani 1 1 d . . .
C28 C 0.3567(6) 0.1679(6) 0.1614(6) 0.050(3) Uani 0.5 1 d . . P
C28A C 0.3926(7) 0.1712(7) 0.1948(7) 0.053(5) Uani 0.5 1 d . . P
C29 C 0.3822(8) 0.1963(7) 0.1905(8) 0.039(4) Uani 0.5 1 d . . P
C29A C 0.3648(8) 0.1986(7) 0.1690(8) 0.047(5) Uani 0.5 1 d . . P
C30 C 0.3793(2) 0.2411(2) 0.1730(2) 0.0479(15) Uani 1 1 d . . .
C31 C 0.3638(2) 0.2501(2) 0.1137(2) 0.0554(17) Uani 1 1 d . . .
C32 C 0.3908(2) 0.2803(2) 0.0842(2) 0.0488(15) Uani 1 1 d . . .
C33 C 0.3913(2) 0.2801(2) 0.0256(2) 0.0464(15) Uani 1 1 d . . .
C34 C 0.3647(2) 0.2497(2) -0.0028(3) 0.0508(15) Uani 1 1 d . . .
C35 C 0.3871(2) 0.2325(2) -0.0535(2) 0.0458(15) Uani 1 1 d . . .
C36 C 0.3705(3) 0.1934(2) -0.0582(2) 0.0553(17) Uani 1 1 d . . .
C37 C 0.4027(2) 0.1626(2) -0.0840(2) 0.0503(16) Uani 1 1 d . . .
C38 C 0.3262(2) 0.1836(2) -0.0120(3) 0.0545(16) Uani 1 1 d . . .
C39 C 0.3434(3) 0.1470(3) 0.0219(3) 0.068(2) Uani 1 1 d . . .
C40 C 0.3428(3) 0.1462(3) 0.0806(4) 0.081(3) Uani 1 1 d . . .
C41 C 0.3229(3) 0.1816(3) 0.1159(3) 0.073(2) Uani 1 1 d . . .
C42 C 0.3345(2) 0.2200(2) 0.0839(3) 0.0592(18) Uani 1 1 d . . .
C43 C 0.3332(2) 0.2207(2) 0.0263(3) 0.0526(16) Uani 1 1 d . . .
C44 C 0.4237(3) 0.0200(2) 0.1240(3) 0.0663(19) Uani 1 1 d . . .
C45 C 0.4233(4) 0.1850(3) 0.2944(3) 0.065(2) Uani 1 1 d . . .
C46 C 0.4192(3) 0.3456(2) 0.1328(3) 0.0580(17) Uani 1 1 d . . .
C47 C 0.4136(3) 0.3398(2) -0.0305(3) 0.0552(17) Uani 1 1 d . . .
C48 C 0.5000 0.1377(4) -0.1877(4) 0.069(3) Uani 1 2 d S T P
C49 C 0.3516(6) 0.0956(5) -0.1019(6) 0.066(4) Uani 0.5 1 d . . P
C50 C 0.3418(5) 0.0992(3) 0.2106(5) 0.097(3) Uani 1 1 d . U .
C51 C 0.3414(3) 0.2649(2) 0.2152(3) 0.0613(18) Uani 1 1 d . . .
C52 C 0.2668(3) 0.1798(3) -0.0355(5) 0.079(2) Uani 1 1 d . . .
C53 C 0.2596(4) 0.1783(3) 0.1333(5) 0.074(2) Uani 1 1 d . . .
Cl1 Cl 0.5000 0.4607(8) 0.2050(12) 0.145(8) Uiso 0.2 2 d S . P
Cl2 Cl 0.5000 0.0529(12) 0.3068(17) 0.203(14) Uiso 0.2 2 d S . P
Cl3 Cl 0.308(2) 0.0000 0.0000 0.132(14) Uiso 0.1 2 d S . P
Cl4 Cl 0.2426(15) 0.0631(10) 0.0311(15) 0.137(11) Uiso 0.1 1 d . . P

loop_
_atom_site_aniso_label
_atom_site_aniso_U_11
_atom_site_aniso_U_22
_atom_site_aniso_U_33
_atom_site_aniso_U_23
_atom_site_aniso_U_13
_atom_site_aniso_U_12
Y1 0.0364(7) 0.0634(7) 0.0321(5) -0.0084(5) 0.0065(4) -0.0054(5)
N1 0.019(4) 0.078(8) 0.024(4) -0.032(5) 0.013(3) -0.009(4)
C54 0.19(3) 0.21(3) 0.19(3) -0.016(17) 0.010(18) -0.003(19)
F1 0.129(18) 0.072(9) 0.101(13) -0.025(8) 0.047(13) -0.023(9)
F2 0.052(6) 0.111(10) 0.113(17) 0.028(10) 0.014(7) -0.009(5)
F3 0.079(11) 0.092(8) 0.071(7) 0.017(5) 0.001(6) -0.002(7)
F1A 0.069(9) 0.099(9) 0.064(11) -0.014(7) 0.020(8) -0.014(6)
F2A 0.075(11) 0.053(8) 0.14(2) 0.031(10) -0.014(13) -0.004(7)
F3A 0.078(12) 0.077(10) 0.074(8) -0.013(7) 0.002(8) -0.010(8)
F4 0.069(14) 0.14(2) 0.019(5) 0.006(9) 0.006(8) 0.025(13)
F5 0.102(11) 0.121(15) 0.052(7) -0.016(9) 0.043(6) -0.053(11)
F6 0.055(10) 0.091(9) 0.032(5) -0.013(5) 0.006(5) -0.005(7)
F4A 0.087(11) 0.148(16) 0.038(5) 0.016(7) 0.029(6) 0.032(11)
F5A 0.148(15) 0.134(11) 0.030(4) -0.018(5) 0.021(5) -0.053(10)
F6A 0.067(9) 0.109(10) 0.037(5) 0.007(5) 0.008(6) 0.008(7)
F7 0.128(13) 0.090(11) 0.058(9) -0.026(7) -0.040(9) 0.038(9)
F8 0.052(7) 0.109(15) 0.165(19) -0.018(12) 0.021(10) 0.016(8)
F9 0.067(11) 0.073(7) 0.079(7) -0.014(5) -0.008(6) 0.003(6)
F7A 0.11(2) 0.096(14) 0.059(8) -0.021(8) -0.027(9) 0.062(14)
F8A 0.087(12) 0.069(7) 0.130(12) -0.021(7) 0.043(9) -0.013(7)
F9A 0.100(13) 0.084(12) 0.033(5) -0.012(6) 0.002(7) 0.022(9)
F10 0.040(2) 0.110(3) 0.048(2) 0.009(2) -0.0134(16) 0.011(2)
F11 0.064(3) 0.094(3) 0.112(4) 0.046(3) -0.013(3) -0.008(2)
F12 0.102(4) 0.115(4) 0.052(2) 0.002(2) 0.000(2) 0.056(3)
F13 0.078(4) 0.106(5) 0.026(2) -0.005(3) 0.000 0.000
F14 0.091(3) 0.119(4) 0.039(2) -0.019(2) -0.009(2) -0.024(3)
F15 0.078(6) 0.112(7) 0.048(4) -0.021(5) -0.024(4) -0.014(5)
F16 0.071(6) 0.119(8) 0.072(5) -0.009(5) -0.004(5) -0.041(6)
F17 0.095(7) 0.110(8) 0.149(10) -0.030(7) -0.085(7) 0.003(6)
F18 0.167(7) 0.199(8) 0.097(5) 0.033(5) 0.039(5) -0.075(7)
F19 0.108(8) 0.098(8) 0.063(6) 0.026(6) 0.009(6) -0.022(6)
F19A 0.098(11) 0.078(9) 0.106(10) 0.023(8) 0.054(9) 0.014(7)
F20 0.133(5) 0.153(5) 0.096(4) 0.009(4) 0.072(4) -0.020(4)
F21 0.061(7) 0.090(7) 0.071(5) -0.012(5) 0.012(5) 0.026(5)
F22 0.075(8) 0.100(7) 0.186(14) -0.014(9) 0.091(9) -0.002(6)
F23 0.102(8) 0.128(10) 0.035(4) -0.012(5) 0.006(4) 0.046(7)
F21A 0.058(10) 0.118(11) 0.038(7) 0.013(6) 0.039(6) 0.031(8)
F22A 0.076(11) 0.125(14) 0.101(14) -0.046(11) 0.039(10) -0.024(9)
F23A 0.070(11) 0.148(18) 0.061(7) 0.010(9) 0.013(7) 0.062(12)
F24 0.034(6) 0.082(10) 0.069(7) -0.004(7) -0.024(5) -0.004(7)
F25 0.024(4) 0.146(14) 0.075(8) 0.009(7) 0.004(5) -0.015(7)
F26 0.045(5) 0.110(8) 0.100(7) -0.028(6) -0.040(5) -0.007(5)
F24A 0.041(6) 0.100(10) 0.160(13) -0.011(10) -0.035(8) -0.003(6)
F25A 0.043(7) 0.128(18) 0.074(11) 0.020(13) -0.038(7) -0.029(13)
F26A 0.014(4) 0.141(14) 0.075(8) -0.012(8) -0.007(5) 0.005(7)
F27 0.019(6) 0.20(2) 0.087(8) 0.014(9) 0.003(5) 0.013(8)
F28 0.072(9) 0.112(10) 0.073(6) 0.002(7) 0.050(6) -0.027(8)
F29 0.056(6) 0.095(7) 0.156(10) 0.025(8) 0.050(8) 0.009(5)
F27A 0.056(7) 0.185(18) 0.096(11) -0.034(14) 0.031(7) -0.005(13)
F28A 0.014(4) 0.151(14) 0.087(8) 0.029(9) 0.004(5) 0.005(6)
F29A 0.067(13) 0.069(11) 0.16(2) -0.021(11) 0.011(12) 0.013(9)
C1 0.049(4) 0.074(5) 0.049(4) -0.007(3) -0.004(3) 0.004(3)
C2 0.052(5) 0.068(6) 0.026(4) -0.003(4) 0.000 0.000
C3 0.046(5) 0.064(6) 0.045(5) -0.008(4) 0.000 0.000
C4 0.065(4) 0.060(4) 0.046(3) 0.000(3) 0.008(3) 0.006(3)
C5 0.105(6) 0.052(4) 0.037(3) 0.003(3) 0.011(3) -0.002(4)
C6 0.141(9) 0.058(5) 0.041(4) -0.003(3) 0.039(5) -0.015(5)
C7 0.149(8) 0.068(5) 0.023(3) 0.003(3) 0.017(3) -0.013(4)
C8 0.067(4) 0.076(5) 0.031(3) -0.008(3) 0.009(3) -0.005(4)
C9 0.047(3) 0.068(4) 0.026(2) -0.011(3) 0.005(2) -0.003(3)
C10 0.040(3) 0.068(4) 0.025(2) -0.009(3) 0.007(2) -0.002(3)
C11 0.038(3) 0.068(4) 0.030(3) -0.008(3) 0.006(2) 0.003(3)
C12 0.030(3) 0.071(4) 0.033(3) -0.004(3) 0.005(2) 0.001(3)
C13 0.031(3) 0.058(4) 0.036(3) -0.001(3) 0.000(2) 0.001(3)
C14 0.029(3) 0.066(4) 0.038(3) 0.001(3) -0.001(2) 0.006(3)
C15 0.036(3) 0.071(4) 0.026(2) 0.003(3) -0.002(2) 0.001(3)
C16 0.030(3) 0.078(4) 0.032(3) 0.003(3) -0.009(2) -0.001(3)
C17 0.048(3) 0.078(5) 0.019(2) 0.002(3) -0.003(2) 0.001(3)
C18 0.055(4) 0.075(5) 0.025(3) -0.006(3) -0.008(3) -0.002(3)
C19 0.044(5) 0.084(7) 0.041(5) -0.017(5) 0.000 0.000
C20 0.054(6) 0.075(7) 0.037(4) -0.014(4) 0.000 0.000
C21 0.044(4) 0.074(5) 0.045(3) -0.012(3) -0.006(3) -0.003(3)
C22 0.039(3) 0.074(5) 0.044(3) -0.014(3) -0.010(3) -0.001(3)
C23 0.041(4) 0.083(5) 0.068(4) 0.009(4) -0.003(3) -0.005(4)
C24 0.035(3) 0.088(5) 0.069(4) 0.015(4) 0.007(3) -0.004(3)
C25 0.051(4) 0.088(5) 0.065(4) 0.020(4) 0.015(4) 0.013(4)
C26 0.074(5) 0.106(7) 0.076(5) 0.030(5) 0.047(4) 0.031(5)
C27 0.093(7) 0.087(6) 0.077(5) 0.016(4) 0.059(5) 0.019(5)
C28 0.038(8) 0.074(12) 0.037(7) -0.007(7) 0.024(7) -0.001(7)
C28A 0.033(9) 0.074(12) 0.053(10) -0.005(9) 0.033(8) 0.001(8)
C29 0.020(8) 0.073(13) 0.024(8) -0.014(10) 0.008(6) -0.003(9)
C29A 0.032(9) 0.078(14) 0.031(9) -0.011(10) 0.004(6) 0.003(9)
C30 0.034(3) 0.074(5) 0.035(3) -0.006(3) 0.013(2) 0.004(3)
C31 0.027(3) 0.102(5) 0.037(3) -0.005(3) 0.007(2) -0.002(3)
C32 0.021(3) 0.084(5) 0.042(3) -0.004(3) 0.005(2) 0.005(3)
C33 0.021(3) 0.077(4) 0.042(3) 0.002(3) 0.001(2) -0.001(3)
C34 0.028(3) 0.083(5) 0.041(3) 0.003(3) -0.006(3) 0.003(3)
C35 0.025(3) 0.075(5) 0.037(3) 0.001(3) -0.010(2) -0.003(3)
C36 0.045(4) 0.088(5) 0.033(3) 0.003(3) -0.013(3) 0.002(4)
C37 0.034(3) 0.076(5) 0.041(3) -0.006(3) -0.016(3) -0.005(3)
C38 0.022(3) 0.081(5) 0.060(4) 0.002(3) -0.005(3) -0.003(3)
C39 0.029(3) 0.095(6) 0.078(5) 0.019(4) 0.014(3) 0.004(3)
C40 0.052(4) 0.103(6) 0.088(6) 0.030(5) 0.043(4) 0.024(4)
C41 0.034(4) 0.123(7) 0.063(4) 0.020(4) 0.020(3) 0.012(4)
C42 0.023(3) 0.105(6) 0.050(3) 0.004(4) 0.007(3) -0.006(3)
C43 0.021(3) 0.087(5) 0.049(3) 0.002(3) -0.002(3) -0.001(3)
C44 0.064(5) 0.077(5) 0.058(4) -0.008(4) 0.004(4) 0.000(4)
C45 0.081(6) 0.068(5) 0.047(4) -0.008(4) 0.018(4) -0.013(5)
C46 0.056(4) 0.060(5) 0.057(4) 0.010(4) 0.008(4) 0.003(4)
C47 0.050(4) 0.075(5) 0.040(3) 0.003(3) 0.002(3) 0.007(4)
C48 0.066(7) 0.105(9) 0.036(5) -0.013(6) 0.000 0.000
C49 0.047(8) 0.084(11) 0.066(9) -0.014(8) -0.040(7) 0.016(8)
C50 0.123(9) 0.073(6) 0.095(7) 0.010(5) 0.076(7) 0.015(6)
C51 0.053(4) 0.072(5) 0.059(4) -0.006(4) 0.022(4) -0.003(4)
C52 0.043(5) 0.086(7) 0.107(7) 0.006(5) -0.019(5) 0.003(4)
C53 0.042(5) 0.071(7) 0.110(8) 0.014(5) 0.030(5) 0.003(4)

loop_
_atom_type_symbol
_atom_type_description
_atom_type_scat_dispersion_real
_atom_type_scat_dispersion_imag
_atom_type_scat_source
C C 0.0033 0.0016 'International Tables Vol C Tables 4.2.6.8 and 6.1.1.4'
H H 0.0000 0.0000 'International Tables Vol C Tables 4.2.6.8 and 6.1.1.4'
N N 0.0061 0.0033 'International Tables Vol C Tables 4.2.6.8 and 6.1.1.4'
F F 0.0171 0.0103 'International Tables Vol C Tables 4.2.6.8 and 6.1.1.4'
Cl Cl 0.1484 0.1585 'International Tables Vol C Tables 4.2.6.8 and 6.1.1.4'
Y Y -2.7962 3.5667 'International Tables Vol C Tables 4.2.6.8 and 6.1.1.4'

loop_
_geom_angle_atom_site_label_1
_geom_angle_atom_site_label_2
_geom_angle_atom_site_label_3
_geom_angle
_geom_angle_site_symmetry_1
_geom_angle_site_symmetry_3
Y1 Y1 C1 110.41(17) 12_655 12_655
Y1 Y1 C21 109.98(16) 12_655 .
C1 Y1 C21 36.2(2) 12_655 .
Y1 Y1 N1 92.8(3) 12_655 .
C1 Y1 N1 155.5(3) 12_655 .
C21 Y1 N1 142.1(4) . .
Y1 Y1 C54 91.0(17) 12_655 12_655
C1 Y1 C54 158.3(16) 12_655 12_655
C21 Y1 C54 139.6(15) . 12_655
N1 Y1 C54 4.8(14) . 12_655
Y1 Y1 C24 141.25(18) 12_655 .
C1 Y1 C24 36.2(2) 12_655 .
C21 Y1 C24 57.8(2) . .
N1 Y1 C24 119.3(3) . .
C54 Y1 C24 122.7(15) 12_655 .
Y1 Y1 C2 80.24(4) 12_655 .
C1 Y1 C2 35.3(2) 12_655 .
C21 Y1 C2 63.8(2) . .
N1 Y1 C2 152.7(4) . .
C54 Y1 C2 156.3(14) 12_655 .
C24 Y1 C2 61.20(19) . .
Y1 Y1 C54 70.4(15) 12_655 .
C1 Y1 C54 176.6(12) 12_655 .
C21 Y1 C54 146.9(11) . .
N1 Y1 C54 22.9(13) . .
C54 Y1 C54 21(3) 12_655 .
C24 Y1 C54 141.6(15) . .
C2 Y1 C54 143.4(13) . .
Y1 Y1 N1 68.6(3) 12_655 12_655
C1 Y1 N1 172.5(4) 12_655 12_655
C21 Y1 N1 151.2(4) . 12_655
N1 Y1 N1 24.3(6) . 12_655
C54 Y1 N1 22.8(15) 12_655 12_655
C24 Y1 N1 141.1(4) . 12_655
C2 Y1 N1 139.3(3) . 12_655
C54 Y1 N1 4.5(13) . 12_655
Y1 Y1 C20 81.01(4) 12_655 .
C1 Y1 C20 61.1(3) 12_655 .
C21 Y1 C20 32.85(19) . .
N1 Y1 C20 133.4(4) . .
C54 Y1 C20 128.7(12) 12_655 .
C24 Y1 C20 90.1(2) . .
C2 Y1 C20 72.0(3) . .
C54 Y1 C20 122.3(13) . .
N1 Y1 C20 125.1(4) 12_655 .
Y1 Y1 C1 52.69(15) 12_655 .
C1 Y1 C1 57.7(3) 12_655 .
C21 Y1 C1 67.9(2) . .
N1 Y1 C1 144.8(4) . .
C54 Y1 C1 143.5(17) 12_655 .
C24 Y1 C1 91.1(2) . .
C2 Y1 C1 32.30(18) . .
C54 Y1 C1 123.0(15) . .
N1 Y1 C1 120.8(3) 12_655 .
C20 Y1 C1 56.5(2) . .
Y1 Y1 C23 163.18(17) 12_655 .
C1 Y1 C23 55.1(2) 12_655 .
C21 Y1 C23 53.5(2) . .
N1 Y1 C23 102.9(4) . .
C54 Y1 C23 104.2(17) 12_655 .
C24 Y1 C23 31.2(2) . .
C2 Y1 C23 88.22(18) . .
C54 Y1 C23 124.6(15) . .
N1 Y1 C23 127.0(3) 12_655 .
C20 Y1 C23 83.81(17) . .
C1 Y1 C23 112.2(2) . .
C54 N1 C54 57(10) 12_655 .
C54 N1 N1 67(10) 12_655 12_655
C54 N1 N1 11(3) . 12_655
C54 N1 Y1 93(10) 12_655 .
C54 N1 Y1 88(3) . .
N1 N1 Y1 87.2(3) 12_655 .
C54 N1 Y1 86(10) 12_655 12_655
C54 N1 Y1 70(3) . 12_655
N1 N1 Y1 68.6(3) 12_655 12_655
Y1 N1 Y1 18.60(11) . 12_655
N1 C54 C54 113(10) 12_655 12_655
N1 C54 N1 102(10) 12_655 .
C54 C54 N1 11(3) 12_655 .
N1 C54 Y1 82(10) 12_655 12_655
C54 C54 Y1 89.0(17) 12_655 12_655
N1 C54 Y1 87(4) . 12_655
N1 C54 Y1 90(10) 12_655 .
C54 C54 Y1 70.4(15) 12_655 .
N1 C54 Y1 69(3) . .
Y1 C54 Y1 18.7(4) 12_655 .
F3A F1 C44 71(2) . .
F3A F1 F2A 122(3) . .
C44 F1 F2A 52.6(9) . .
F1A F2 C44 70.3(16) . .
F1A F2 F3A 121.3(19) . .
C44 F2 F3A 51.8(8) . .
F2A F3 C44 71.1(14) . .
F2A F3 F1A 122.7(18) . .
C44 F3 F1A 54.1(7) . .
F2 F1A C44 73.4(14) . .
F2 F1A F3 115.4(19) . .
C44 F1A F3 52.6(8) . .
F3 F2A C44 70.4(15) . .
F3 F2A F1 116(2) . .
C44 F2A F1 53.3(9) . .
F1 F3A C44 72(2) . .
F1 F3A F2 116(3) . .
C44 F3A F2 54.2(10) . .
F6A F4 C45 84(4) . .
F6A F4 F5A 136(5) . .
C45 F4 F5A 55.3(14) . .
F4A F5 C45 54.6(17) . .
F5A F6 C45 66.8(11) . .
F5A F6 F4A 114.5(15) . .
C45 F6 F4A 51.3(8) . .
F5 F4A C45 92(2) . .
F5 F4A F6 150(3) . .
C45 F4A F6 61.0(9) . .
F6 F5A C45 66.5(13) . .
F6 F5A F4 108.7(18) . .
C45 F5A F4 48.6(9) . .
F4 F6A C45 66(4) . .
F9A F7 C46 82(4) . .
F7A F8 C46 65(3) . .
F8A F9 C46 81.9(18) . .
F8A F9 F7A 131(2) . .
C46 F9 F7A 54.7(9) . .
F8 F7A C46 86(3) . .
F8 F7A F9 140(4) . .
C46 F7A F9 54.6(12) . .
F9 F8A C46 64.2(16) . .
F7 F9A C46 72(4) . .
C50 F18 F19A 46.4(7) . .
F19A F19 C50 64.5(13) . .
F19 F19A C50 74.0(15) . .
F19 F19A F18 114.8(16) . .
C50 F19A F18 47.0(8) . .
F23A F21 C51 66.3(11) . .
F23A F21 F22A 122.8(18) . .
C51 F21 F22A 61.0(10) . .
F21A F22 C51 68.5(11) . .
F21A F22 F23A 120.4(19) . .
C51 F22 F23A 57.2(9) . .
F22A F23 C51 67.9(10) . .
F22A F23 F21A 116.3(14) . .
C51 F23 F21A 54.8(7) . .
F22 F21A C51 65.0(9) . .
F22 F21A F23 118.4(14) . .
C51 F21A F23 57.2(7) . .
F23 F22A C51 67.6(12) . .
F23 F22A F21 122.2(16) . .
C51 F22A F21 57.8(8) . .
F21 F23A C51 68.2(14) . .
F21 F23A F22 119(2) . .
C51 F23A F22 56.4(8) . .
F25A F24 C52 53(6) . .
F26A F25 C52 94(2) . .
F26A F25 F24A 151(2) . .
C52 F25 F24A 58.7(9) . .
F24A F26 C52 60.2(10) . .
F24A F26 F25A 97.1(16) . .
C52 F26 F25A 42.8(11) . .
F26 F24A C52 74.3(13) . .
F26 F24A F25 118.8(16) . .
C52 F24A F25 52.5(9) . .
F24 F25A C52 106(7) . .
F24 F25A F26 161(7) . .
C52 F25A F26 57.8(13) . .
F25 F26A C52 53.6(16) . .
F27A F28 C53 66(3) . .
F28A F29 C53 77.7(17) . .
F28A F29 F27A 127(2) . .
C53 F29 F27A 52.6(10) . .
F28 F27A C53 81(3) . .
F28 F27A F29 136(4) . .
C53 F27A F29 56.3(12) . .
F29 F28A C53 65.1(14) . .
C2 C1 C21 123.8(6) . 12_655
C2 C1 C24 117.2(6) . 12_655
C21 C1 C24 105.5(6) 12_655 12_655
C2 C1 Y1 79.1(5) . 12_655
C21 C1 Y1 75.7(4) 12_655 12_655
C24 C1 Y1 78.3(4) 12_655 12_655
C2 C1 Y1 65.2(4) . .
C21 C1 Y1 78.1(4) 12_655 .
C24 C1 Y1 93.5(4) 12_655 .
Y1 C1 Y1 16.89(7) 12_655 .
C3 C2 C1 118.5(4) . .
C3 C2 C1 118.5(4) . 12_655
C1 C2 C1 113.6(8) . 12_655
C3 C2 Y1 90.9(6) . 12_655
C1 C2 Y1 65.6(4) . 12_655
C1 C2 Y1 82.5(5) 12_655 12_655
C3 C2 Y1 90.9(6) . .
C1 C2 Y1 82.5(5) . .
C1 C2 Y1 65.6(4) 12_655 .
Y1 C2 Y1 19.50(9) 12_655 .
C2 C3 C4 124.5(4) . .
C2 C3 C4 124.5(4) . 12_655
C4 C3 C4 110.5(7) . 12_655
C2 C3 Y1 59.4(5) . 12_655
C4 C3 Y1 110.8(5) . 12_655
C4 C3 Y1 96.7(4) 12_655 12_655
C2 C3 Y1 59.4(5) . .
C4 C3 Y1 96.7(4) . .
C4 C3 Y1 110.8(5) 12_655 .
Y1 C3 Y1 16.76(7) 12_655 .
C25 C4 C5 108.5(6) . .
C25 C4 C44 110.9(6) . .
C5 C4 C44 116.4(6) . .
C25 C4 C3 108.9(6) . .
C5 C4 C3 99.3(6) . .
C44 C4 C3 112.0(6) . .
C6 C5 C5 122.6(5) . 12_655
C6 C5 C4 120.5(7) . .
C5 C5 C4 111.6(4) 12_655 .
C5 C6 C7 116.1(9) . .
C5 C6 C27 124.1(8) . .
C7 C6 C27 117.0(8) . .
C7 C7 C6 121.3(5) 12_655 .
C7 C7 C8 121.6(4) 12_655 .
C6 C7 C8 115.3(8) . .
C28A C8 C7 91.0(10) . .
C28A C8 C9 117.7(9) . .
C7 C8 C9 108.0(6) . .
C28A C8 C45 112.9(8) . .
C7 C8 C45 111.4(6) . .
C9 C8 C45 113.4(5) . .
C28A C8 C29 31.3(9) . .
C7 C8 C29 118.8(9) . .
C9 C8 C29 93.5(8) . .
C45 C8 C29 110.5(7) . .
C9 C9 C10 120.2(3) 12_655 .
C9 C9 C8 121.4(4) 12_655 .
C10 C9 C8 116.6(5) . .
C11 C10 C9 120.4(5) . .
C11 C10 C30 123.4(5) . .
C9 C10 C30 114.4(5) . .
C10 C11 C11 119.4(3) . 12_655
C10 C11 C12 119.8(5) . .
C11 C11 C12 119.9(3) 12_655 .
C32 C12 C11 106.7(5) . .
C32 C12 C46 113.1(5) . .
C11 C12 C46 112.9(5) . .
C32 C12 C13 100.6(4) . .
C11 C12 C13 111.1(4) . .
C46 C12 C13 111.7(5) . .
C13 C13 C14 122.6(3) 12_655 .
C13 C13 C12 122.0(3) 12_655 .
C14 C13 C12 111.8(4) . .
C13 C14 C33 100.2(4) . .
C13 C14 C47 116.7(5) . .
C33 C14 C47 107.1(5) . .
C13 C14 C15 111.6(4) . .
C33 C14 C15 109.9(5) . .
C47 C14 C15 110.7(5) . .
C15 C15 C16 120.0(3) 12_655 .
C15 C15 C14 120.1(3) 12_655 .
C16 C15 C14 118.4(5) . .
C17 C16 C35 114.5(6) . .
C17 C16 C15 119.7(5) . .
C35 C16 C15 121.2(5) . .
C16 C17 C18 123.1(6) . .
C16 C17 C17 120.2(3) . 12_655
C18 C17 C17 109.0(4) . 12_655
C37 C18 C17 121.1(6) . .
C37 C18 C19 124.2(7) . .
C17 C18 C19 109.6(6) . .
C20 C19 C18 110.9(5) . 12_655
C20 C19 C18 110.9(5) . .
C18 C19 C18 100.7(8) 12_655 .
C20 C19 C48 111.7(9) . .
C18 C19 C48 111.0(6) 12_655 .
C18 C19 C48 111.0(6) . .
C21 C20 C21 115.8(9) 12_655 .
C21 C20 C19 120.1(5) 12_655 .
C21 C20 C19 120.1(5) . .
C21 C20 Y1 62.8(4) 12_655 12_655
C21 C20 Y1 78.9(4) . 12_655
C19 C20 Y1 108.4(6) . 12_655
C21 C20 Y1 78.9(4) 12_655 .
C21 C20 Y1 62.8(4) . .
C19 C20 Y1 108.4(6) . .
Y1 C20 Y1 17.98(7) 12_655 .
C20 C21 C1 121.4(6) . 12_655
C20 C21 C22 122.3(7) . .
C1 C21 C22 110.4(6) 12_655 .
C20 C21 Y1 84.3(4) . .
C1 C21 Y1 68.0(4) 12_655 .
C22 C21 Y1 93.1(4) . .
C20 C21 Y1 70.2(4) . 12_655
C1 C21 Y1 71.1(4) 12_655 12_655
C22 C21 Y1 107.4(4) . 12_655
Y1 C21 Y1 16.35(6) . 12_655
C37 C22 C23 114.5(6) . .
C37 C22 C21 116.7(6) . .
C23 C22 C21 103.5(6) . .
C37 C22 C49 111.5(7) . .
C23 C22 C49 101.0(8) . .
C21 C22 C49 108.2(7) . .
C37 C22 Y1 92.0(3) . .
C23 C22 Y1 70.1(3) . .
C21 C22 Y1 55.8(3) . .
C49 C22 Y1 156.4(7) . .
C24 C23 C39 120.1(7) . .
C24 C23 C22 110.0(6) . .
C39 C23 C22 125.9(7) . .
C24 C23 Y1 62.8(4) . .
C39 C23 Y1 105.4(5) . .
C22 C23 Y1 79.5(4) . .
C23 C24 C25 120.3(7) . .
C23 C24 C1 108.8(6) . 12_655
C25 C24 C1 124.5(6) . 12_655
C23 C24 Y1 86.0(4) . .
C25 C24 Y1 92.8(5) . .
C1 C24 Y1 65.5(4) 12_655 .
C26 C25 C24 119.4(7) . .
C26 C25 C4 122.0(7) . .
C24 C25 C4 117.3(6) . .
C26 C25 Y1 104.6(5) . .
C24 C25 Y1 57.5(4) . .
C4 C25 Y1 95.7(4) . .
C25 C26 C40 120.5(7) . .
C25 C26 C27 122.1(8) . .
C40 C26 C27 116.1(8) . .
C6 C27 C26 107.4(6) . .
C6 C27 C50 110.7(8) . .
C26 C27 C50 113.4(9) . .
C6 C27 C28 125.2(9) . .
C26 C27 C28 86.5(8) . .
C50 C27 C28 111.0(7) . .
C6 C27 C28A 87.8(9) . .
C26 C27 C28A 118.9(9) . .
C50 C27 C28A 115.0(7) . .
C28 C27 C28A 42.5(8) . .
C29A C28 C28A 70.0(15) . .
C29A C28 C29 29.9(12) . .
C28A C28 C29 40.6(10) . .
C29A C28 C41 86(2) . .
C28A C28 C41 154(2) . .
C29 C28 C41 116(2) . .
C29A C28 C27 141(2) . .
C28A C28 C27 72.1(17) . .
C29 C28 C27 112.7(18) . .
C41 C28 C27 129.4(13) . .
C29 C28A C28 78(2) . .
C29 C28A C29A 28.5(17) . .
C28 C28A C29A 50.4(11) . .
C29 C28A C8 90(3) . .
C28 C28A C8 167(2) . .
C29A C28A C8 117(2) . .
C29 C28A C27 144(3) . .
C28 C28A C27 65.4(17) . .
C29A C28A C27 115.4(18) . .
C8 C28A C27 125.7(14) . .
C29A C29 C28A 112(5) . .
C29A C29 C28 52(3) . .
C28A C29 C28 61(2) . .
C29A C29 C30 70(4) . .
C28A C29 C30 163.6(19) . .
C28 C29 C30 122(2) . .
C29A C29 C8 163(3) . .
C28A C29 C8 59(2) . .
C28 C29 C8 119(2) . .
C30 C29 C8 114.3(12) . .
C29 C29A C28 98(4) . .
C29 C29A C28A 39(3) . .
C28 C29A C28A 59.6(15) . .
C29 C29A C30 85(4) . .
C28 C29A C30 173.3(17) . .
C28A C29A C30 122(2) . .
C29 C29A C41 154(4) . .
C28 C29A C41 56.3(15) . .
C28A C29A C41 115.2(19) . .
C30 C29A C41 120.6(14) . .
C29A C30 C31 94.1(9) . .
C29A C30 C10 115.2(9) . .
C31 C30 C10 108.1(5) . .
C29A C30 C29 25.2(6) . .
C31 C30 C29 117.2(9) . .
C10 C30 C29 96.4(8) . .
C29A C30 C51 113.1(8) . .
C31 C30 C51 111.0(6) . .
C10 C30 C51 113.5(5) . .
C29 C30 C51 109.9(7) . .
C32 C31 C42 119.7(6) . .
C32 C31 C30 120.4(6) . .
C42 C31 C30 117.1(6) . .
C31 C32 C33 120.3(6) . .
C31 C32 C12 125.2(5) . .
C33 C32 C12 110.5(5) . .
C34 C33 C32 119.5(6) . .
C34 C33 C14 122.1(5) . .
C32 C33 C14 114.0(5) . .
C33 C34 C43 120.7(6) . .
C33 C34 C35 122.0(5) . .
C43 C34 C35 110.0(6) . .
C36 C35 C16 121.0(6) . .
C36 C35 C34 109.7(6) . .
C16 C35 C34 118.5(5) . .
C35 C36 C37 124.1(6) . .
C35 C36 C38 109.8(6) . .
C37 C36 C38 121.7(6) . .
C18 C37 C36 114.9(6) . .
C18 C37 C22 120.2(6) . .
C36 C37 C22 119.8(6) . .
C39 C38 C52 112.3(6) . .
C39 C38 C43 107.3(6) . .
C52 C38 C43 112.5(6) . .
C39 C38 C36 110.7(5) . .
C52 C38 C36 113.3(6) . .
C43 C38 C36 100.1(5) . .
C40 C39 C23 118.9(7) . .
C40 C39 C38 122.9(7) . .
C23 C39 C38 116.1(6) . .
C39 C40 C26 120.6(7) . .
C39 C40 C41 122.6(7) . .
C26 C40 C41 114.8(8) . .
C28 C41 C42 123.1(9) . .
C28 C41 C40 89.6(9) . .
C42 C41 C40 108.6(6) . .
C28 C41 C53 109.0(7) . .
C42 C41 C53 111.6(6) . .
C40 C41 C53 113.1(7) . .
C28 C41 C29A 37.9(10) . .
C42 C41 C29A 89.1(9) . .
C40 C41 C29A 118.5(9) . .
C53 C41 C29A 113.3(8) . .
C43 C42 C31 119.9(6) . .
C43 C42 C41 120.8(7) . .
C31 C42 C41 116.1(6) . .
C42 C43 C34 119.5(6) . .
C42 C43 C38 125.4(7) . .
C34 C43 C38 108.3(5) . .
F3 C44 F2A 38.5(10) . .
F3 C44 F3A 134.6(12) . .
F2A C44 F3A 109.4(12) . .
F3 C44 F1 107.2(11) . .
F2A C44 F1 74.1(11) . .
F3A C44 F1 36.6(8) . .
F3 C44 F1A 73.3(9) . .
F2A C44 F1A 110.1(13) . .
F3A C44 F1A 109.8(11) . .
F1 C44 F1A 132.7(11) . .
F3 C44 F2 102.6(9) . .
F2A C44 F2 129.9(12) . .
F3A C44 F2 74.0(11) . .
F1 C44 F2 103.6(11) . .
F1A C44 F2 36.3(6) . .
F3 C44 C4 114.2(8) . .
F2A C44 C4 111.7(9) . .
F3A C44 C4 107.7(11) . .
F1 C44 C4 113.6(8) . .
F1A C44 C4 108.1(9) . .
F2 C44 C4 114.4(9) . .
F4A C45 F4 127.7(13) . .
F4A C45 F6A 108.0(11) . .
F4 C45 F6A 30.2(11) . .
F4A C45 F6 67.7(11) . .
F4 C45 F6 115.7(15) . .
F6A C45 F6 135.0(10) . .
F4A C45 F5A 111.1(11) . .
F4 C45 F5A 76.1(14) . .
F6A C45 F5A 104.9(11) . .
F6 C45 F5A 46.7(7) . .
F4A C45 F5 33.6(10) . .
F4 C45 F5 107.2(14) . .
F6A C45 F5 79.8(11) . .
F6 C45 F5 100.4(11) . .
F5A C45 F5 137.9(10) . .
F4A C45 C8 112.3(9) . .
F4 C45 C8 113.1(12) . .
F6A C45 C8 110.9(10) . .
F6 C45 C8 111.7(7) . .
F5A C45 C8 109.4(7) . .
F5 C45 C8 107.5(9) . .
F7 C46 F9 110.8(14) . .
F7 C46 F7A 119.3(15) . .
F9 C46 F7A 70.7(11) . .
F7 C46 F9A 26.1(15) . .
F9 C46 F9A 130.7(14) . .
F7A C46 F9A 106.1(14) . .
F7 C46 F8 107.9(15) . .
F9 C46 F8 99.7(11) . .
F7A C46 F8 29.0(11) . .
F9A C46 F8 86.3(14) . .
F7 C46 F8A 84.8(13) . .
F9 C46 F8A 33.9(9) . .
F7A C46 F8A 102.2(13) . .
F9A C46 F8A 110.1(13) . .
F8 C46 F8A 129.9(12) . .
F7 C46 C12 116.5(13) . .
F9 C46 C12 113.6(8) . .
F7A C46 C12 116.9(11) . .
F9A C46 C12 111.1(12) . .
F8 C46 C12 106.7(11) . .
F8A C46 C12 110.1(8) . .
F11 C47 F12 110.1(6) . .
F11 C47 F10 105.9(5) . .
F12 C47 F10 105.0(5) . .
F11 C47 C14 113.9(6) . .
F12 C47 C14 110.5(5) . .
F10 C47 C14 110.9(6) . .
F14 C48 F14 107.5(10) 12_655 .
F14 C48 F13 108.2(6) 12_655 .
F14 C48 F13 108.2(6) . .
F14 C48 C19 111.4(6) 12_655 .
F14 C48 C19 111.4(6) . .
F13 C48 C19 109.8(9) . .
F17 C49 F15 106.6(13) . .
F17 C49 F16 112.4(14) . .
F15 C49 F16 108.5(13) . .
F17 C49 C22 111.3(12) . .
F15 C49 C22 105.4(10) . .
F16 C49 C22 112.2(10) . .
F19A C50 F18 86.6(12) . .
F19A C50 F20 122.7(11) . .
F18 C50 F20 109.3(9) . .
F19A C50 F19 41.4(8) . .
F18 C50 F19 121.7(11) . .
F20 C50 F19 88.4(10) . .
F19A C50 C27 112.1(8) . .
F18 C50 C27 112.8(10) . .
F20 C50 C27 110.9(9) . .
F19 C50 C27 110.9(10) . .
F22 C51 F23A 66.3(11) . .
F22 C51 F21 107.9(9) . .
F23A C51 F21 45.5(11) . .
F22 C51 F21A 46.5(8) . .
F23A C51 F21A 108.7(11) . .
F21 C51 F21A 134.4(8) . .
F22 C51 F23 111.3(10) . .
F23A C51 F23 135.7(11) . .
F21 C51 F23 103.5(8) . .
F21A C51 F23 68.0(9) . .
F22 C51 F22A 135.2(9) . .
F23A C51 F22A 103.8(15) . .
F21 C51 F22A 61.2(12) . .
F21A C51 F22A 107.4(12) . .
F23 C51 F22A 44.4(10) . .
F22 C51 C30 110.7(7) . .
F23A C51 C30 111.9(9) . .
F21 C51 C30 113.4(7) . .
F21A C51 C30 111.4(8) . .
F23 C51 C30 109.9(6) . .
F22A C51 C30 113.3(8) . .
F25A C52 F25 116.4(19) . .
F25A C52 F24A 116.9(16) . .
F25 C52 F24A 68.8(11) . .
F25A C52 F24 20.8(16) . .
F25 C52 F24 113.4(14) . .
F24A C52 F24 136.7(13) . .
F25A C52 F26 79.4(15) . .
F25 C52 F26 108.0(11) . .
F24A C52 F26 45.5(8) . .
F24 C52 F26 99.7(12) . .
F25A C52 F26A 106.6(18) . .
F25 C52 F26A 32.6(8) . .
F24A C52 F26A 101.0(13) . .
F24 C52 F26A 93.6(13) . .
F26 C52 F26A 139.3(10) . .
F25A C52 C38 117.7(17) . .
F25 C52 C38 118.6(10) . .
F24A C52 C38 108.5(8) . .
F24 C52 C38 107.0(11) . .
F26 C52 C38 108.3(7) . .
F26A C52 C38 104.0(8) . .
F29A C53 F27A 116.6(19) . .
F29A C53 F27 15(2) . .
F27A C53 F27 126.6(16) . .
F29A C53 F29 125.2(17) . .
F27A C53 F29 71.1(13) . .
F27 C53 F29 114.5(16) . .
F29A C53 F28 92.2(18) . .
F27A C53 F28 32.7(11) . .
F27 C53 F28 106.3(15) . .
F29 C53 F28 102.9(12) . .
F29A C53 F28A 99.0(18) . .
F27A C53 F28A 106.5(14) . .
F27 C53 F28A 84.6(16) . .
F29 C53 F28A 37.1(8) . .
F28 C53 F28A 135.1(11) . .
F29A C53 C41 112.8(14) . .
F27A C53 C41 113.0(14) . .
F27 C53 C41 112.7(12) . .
F29 C53 C41 111.8(8) . .
F28 C53 C41 107.8(10) . .
F28A C53 C41 107.4(8) . .

loop_
_geom_bond_atom_site_label_1
_geom_bond_atom_site_label_2
_geom_bond_distance
_geom_bond_site_symmetry_2
Y1 Y1 0.822(2) 12_655
Y1 C1 2.250(7) 12_655
Y1 C21 2.351(6) .
Y1 N1 2.398(13) .
Y1 C54 2.42(5) 12_655
Y1 C24 2.421(7) .
Y1 C2 2.426(9) .
Y1 C54 2.57(5) .
Y1 N1 2.573(13) 12_655
Y1 C20 2.629(8) .
Y1 C1 2.651(7) .
Y1 C23 2.714(7) .
N1 C54 0.20(6) 12_655
N1 C54 1.00(6) .
N1 N1 1.06(3) 12_655
N1 Y1 2.574(13) 12_655
C54 N1 0.20(6) 12_655
C54 C54 0.90(14) 12_655
C54 Y1 2.42(5) 12_655
F1 F3A 0.825(19) .
F1 C44 1.321(16) .
F1 F2A 1.58(2) .
F2 F1A 0.837(14) .
F2 C44 1.354(14) .
F2 F3A 1.60(2) .
F3 F2A 0.86(2) .
F3 C44 1.304(13) .
F3 F1A 1.573(19) .
F1A C44 1.330(15) .
F2A C44 1.310(15) .
F3A C44 1.310(19) .
F4 F6A 0.67(3) .
F4 C45 1.22(3) .
F4 F5A 1.58(3) .
F5 F4A 0.809(16) .
F5 C45 1.46(2) .
F6 F5A 1.062(16) .
F6 C45 1.338(15) .
F6 F4A 1.42(2) .
F4A C45 1.194(14) .
F5A C45 1.341(15) .
F6A C45 1.33(2) .
F7 F9A 0.58(3) .
F7 C46 1.26(2) .
F8 F7A 0.68(3) .
F8 C46 1.39(2) .
F9 F8A 0.79(2) .
F9 C46 1.268(14) .
F9 F7A 1.47(3) .
F7A C46 1.27(2) .
F8A C46 1.394(18) .
F9A C46 1.31(2) .
F10 C47 1.336(7) .
F11 C47 1.311(8) .
F12 C47 1.324(7) .
F13 C48 1.368(13) .
F14 C48 1.321(8) .
F15 C49 1.307(17) .
F16 C49 1.313(18) .
F17 C49 1.289(16) .
F18 C50 1.289(14) .
F18 F19A 1.760(18) .
F19 F19A 0.936(15) .
F19 C50 1.360(16) .
F19A C50 1.277(15) .
F20 C50 1.309(11) .
F21 F23A 1.01(2) .
F21 C51 1.314(12) .
F21 F22A 1.36(2) .
F22 F21A 1.027(16) .
F22 C51 1.284(11) .
F22 F23A 1.41(2) .
F23 F22A 1.03(2) .
F23 C51 1.356(11) .
F23 F21A 1.495(18) .
F21A C51 1.318(14) .
F22A C51 1.358(16) .
F23A C51 1.296(17) .
F24 F25A 0.52(3) .
F24 C52 1.40(3) .
F25 F26A 0.812(15) .
F25 C52 1.211(15) .
F25 F24A 1.42(2) .
F26 F24A 1.073(16) .
F26 C52 1.447(14) .
F26 F25A 1.68(3) .
F24A C52 1.304(15) .
F25A C52 1.16(3) .
F26A C52 1.502(18) .
F27 C53 1.28(3) .
F28 F27A 0.74(2) .
F28 C53 1.36(2) .
F29 F28A 0.873(16) .
F29 C53 1.311(15) .
F29 F27A 1.49(3) .
F27A C53 1.25(2) .
F28A C53 1.412(18) .
F29A C53 1.25(3) .
C1 C2 1.429(8) .
C1 C21 1.434(9) 12_655
C1 C24 1.461(9) 12_655
C1 Y1 2.250(7) 12_655
C2 C3 1.395(11) .
C2 C1 1.429(8) 12_655
C2 Y1 2.426(9) 12_655
C3 C4 1.544(8) .
C3 C4 1.544(8) 12_655
C3 Y1 2.818(10) 12_655
C4 C25 1.506(10) .
C4 C5 1.532(9) .
C4 C44 1.536(10) .
C5 C6 1.392(11) .
C5 C5 1.407(16) 12_655
C6 C7 1.457(11) .
C6 C27 1.463(13) .
C7 C7 1.395(18) 12_655
C7 C8 1.500(10) .
C8 C28A 1.44(2) .
C8 C9 1.517(9) .
C8 C45 1.582(9) .
C8 C29 1.69(2) .
C9 C9 1.388(12) 12_655
C9 C10 1.402(9) .
C10 C11 1.400(8) .
C10 C30 1.542(8) .
C11 C11 1.421(11) 12_655
C11 C12 1.539(8) .
C12 C32 1.520(8) .
C12 C46 1.540(9) .
C12 C13 1.559(8) .
C13 C13 1.306(11) 12_655
C13 C14 1.513(8) .
C14 C33 1.516(8) .
C14 C47 1.531(9) .
C14 C15 1.553(8) .
C15 C15 1.377(11) 12_655
C15 C16 1.459(9) .
C16 C17 1.393(9) .
C16 C35 1.427(8) .
C17 C18 1.428(9) .
C17 C17 1.433(12) 12_655
C18 C37 1.376(9) .
C18 C19 1.533(9) .
C19 C20 1.502(14) .
C19 C18 1.533(9) 12_655
C19 C48 1.553(12) .
C20 C21 1.433(8) 12_655
C20 C21 1.433(8) .
C20 Y1 2.629(8) 12_655
C21 C1 1.434(9) 12_655
C21 C22 1.468(9) .
C21 Y1 2.742(6) 12_655
C22 C37 1.455(10) .
C22 C23 1.464(9) .
C22 C49 1.666(14) .
C23 C24 1.408(10) .
C23 C39 1.433(11) .
C24 C25 1.420(10) .
C24 C1 1.461(9) 12_655
C25 C26 1.393(11) .
C26 C40 1.426(11) .
C26 C27 1.513(13) .
C27 C50 1.553(11) .
C27 C28 1.59(2) .
C27 C28A 1.66(2) .
C28 C29A 1.05(2) .
C28 C28A 1.18(2) .
C28 C29 1.32(3) .
C28 C41 1.428(18) .
C28A C29 0.88(2) .
C28A C29A 1.29(3) .
C29 C29A 0.664(15) .
C29 C30 1.55(3) .
C29A C30 1.46(3) .
C29A C41 1.71(2) .
C30 C31 1.491(8) .
C30 C51 1.569(9) .
C31 C32 1.385(9) .
C31 C42 1.415(10) .
C32 C33 1.394(8) .
C33 C34 1.376(9) .
C34 C43 1.408(9) .
C34 C35 1.437(9) .
C35 C36 1.366(9) .
C36 C37 1.422(9) .
C36 C38 1.564(9) .
C38 C39 1.519(10) .
C38 C52 1.540(10) .
C38 C43 1.542(10) .
C39 C40 1.396(11) .
C40 C41 1.523(12) .
C41 C42 1.512(11) .
C41 C53 1.583(10) .
C42 C43 1.370(9) .
C48 F14 1.321(8) 12_655
